data_4306858
loop_
_publ_author_name
'Ying Wang'
'Bin Ding'
'Peng Cheng'
'Dai-Zheng Liao'
'Shi-Ping Yan'

_publ_section_title
;
Tuned Triazolatesilver(I) Luminescent Complexes from Zero- to
Three-Dimensionality Based on Bi- to Tetratopic Bridged Ligands
;
_journal_name_full 'Inorganic Chemistry'
_journal_page_first 2002
_journal_page_last 2010
_journal_paper_doi 10.1021/ic060855y
_journal_volume 46
_journal_year 2007
_chemical_formula_sum 'C45 H44.5 Ag4 Cl4 N25.5 O18'
_chemical_formula_weight 1803.84
_chemical_name_systematic
; 
 ? 
;
_space_group_IT_number 2
_symmetry_cell_setting triclinic
_symmetry_space_group_name_Hall '-P 1'
_symmetry_space_group_name_H-M 'P -1'
_atom_sites_solution_hydrogens geom
_atom_sites_solution_primary direct
_atom_sites_solution_secondary difmap
_audit_creation_method SHELXL-97
_cell_angle_alpha 68.894(3)
_cell_angle_beta 67.259(3)
_cell_angle_gamma 87.049(4)
_cell_formula_units_Z 2
_cell_length_a 14.676(4)
_cell_length_b 15.821(4)
_cell_length_c 15.985(4)
_cell_measurement_reflns_used 3063
_cell_measurement_temperature 293(2)
_cell_measurement_theta_max 0.00
_cell_measurement_theta_min 0.00
_cell_volume 3176.7(14)
_computing_cell_refinement 'Bruker SMART'
_computing_data_collection 'Bruker SMART'
_computing_data_reduction 'Bruker SAINT'
_computing_molecular_graphics 'Bruker SHELXTL'
_computing_publication_material 'Bruker SHELXTL'
_computing_structure_refinement 'SHELXL-97 (Sheldrick, 1997)'
_computing_structure_solution 'SHELXS-97 (Sheldrick, 1990)'
_diffrn_ambient_temperature 293(2)
_diffrn_measured_fraction_theta_full 0.987
_diffrn_measured_fraction_theta_max 0.987
_diffrn_measurement_device_type 'CCD area detector'
_diffrn_measurement_method 'phi and omega scans'
_diffrn_radiation_monochromator graphite
_diffrn_radiation_source 'fine-focus sealed tube'
_diffrn_radiation_type MoK\a
_diffrn_radiation_wavelength 0.71073
_diffrn_reflns_av_R_equivalents 0.0264
_diffrn_reflns_av_sigmaI/netI 0.0688
_diffrn_reflns_limit_h_max 17
_diffrn_reflns_limit_h_min -17
_diffrn_reflns_limit_k_max 18
_diffrn_reflns_limit_k_min -12
_diffrn_reflns_limit_l_max 19
_diffrn_reflns_limit_l_min -18
_diffrn_reflns_number 17410
_diffrn_reflns_theta_full 25.03
_diffrn_reflns_theta_max 25.03
_diffrn_reflns_theta_min 1.88
_exptl_absorpt_coefficient_mu 1.472
_exptl_absorpt_correction_type none
_exptl_crystal_density_diffrn 1.886
_exptl_crystal_density_meas 0
_exptl_crystal_density_method 'not measured'
_exptl_crystal_F_000 1786
_refine_diff_density_max 1.168
_refine_diff_density_min -0.778
_refine_diff_density_rms 0.094
_refine_ls_extinction_method none
_refine_ls_goodness_of_fit_ref 1.019
_refine_ls_hydrogen_treatment mixed
_refine_ls_matrix_type full
_refine_ls_number_parameters 965
_refine_ls_number_reflns 11091
_refine_ls_number_restraints 338
_refine_ls_restrained_S_all 1.042
_refine_ls_R_factor_all 0.0873
_refine_ls_R_factor_gt 0.0500
_refine_ls_shift/su_max 0.937
_refine_ls_shift/su_mean 0.028
_refine_ls_structure_factor_coef Fsqd
_refine_ls_weighting_details 'calc w=1/[\s^2^(Fo^2^)+(0.0840P)^2^+0.0000P] where P=(Fo^2^+2Fc^2^)/3'
_refine_ls_weighting_scheme calc
_refine_ls_wR_factor_gt 0.1356
_refine_ls_wR_factor_ref 0.1529
_reflns_number_gt 6914
_reflns_number_total 11091
_reflns_threshold_expression >2sigma(I)
_cod_data_source_file ic060855ysi20060517_115550.cif
_cod_data_source_block 41214f
_cod_depositor_comments
;
The following automatic conversions were performed:
'_symmetry_cell_setting' value 'Triclinic' changed to 'triclinic'
according to '/home/saulius/struct/CIF-dictionaries/cif_core.dic'
dictionary named 'cif_core.dic' version 2.4.1 from 2010-06-29.

Automatic conversion script
Id: cif_fix_enum 1527 2010-12-29 10:47:43Z saulius 
;
_cod_original_cell_volume 3176.8(14)
_cod_original_formula_sum 'C45 H44.50 Ag4 Cl4 N25.50 O18'
_cod_database_code 4306858

loop_
_symmetry_equiv_pos_as_xyz
'x, y, z'
'-x, -y, -z'

loop_
_atom_site_label
_atom_site_type_symbol
_atom_site_fract_x
_atom_site_fract_y
_atom_site_fract_z
_atom_site_U_iso_or_equiv
_atom_site_adp_type
_atom_site_occupancy
_atom_site_symmetry_multiplicity
_atom_site_calc_flag
_atom_site_refinement_flags
_atom_site_disorder_assembly
_atom_site_disorder_group
Ag1 Ag 0.46753(4) 0.89473(4) 0.62424(3) 0.06614(19) Uani 1 1 d . . .
Ag2 Ag 0.78849(4) 1.08685(3) 0.41974(4) 0.05653(17) Uani 1 1 d . . .
Ag3 Ag 0.69311(5) 0.90336(4) 0.66903(4) 0.0738(2) Uani 1 1 d . . .
Ag4 Ag 1.02358(4) 1.12909(4) 0.42016(4) 0.06263(18) Uani 1 1 d . . .
O1' O 0.8091(5) 0.7897(5) 0.6897(5) 0.120(2) Uani 1 1 d . . .
N1 N 1.0483(5) 1.1687(4) 0.7661(4) 0.0701(17) Uani 1 1 d . . .
N2 N 1.0044(4) 1.0659(3) 0.7143(3) 0.0484(13) Uani 1 1 d . . .
N3 N 1.0220(4) 1.0782(3) 0.5690(4) 0.0511(13) Uani 1 1 d . . .
N4 N 1.0004(4) 0.9870(3) 0.6287(4) 0.0536(13) Uani 1 1 d . . .
N5 N 0.7651(5) 1.1685(4) 0.8208(4) 0.0691(17) Uani 1 1 d . . .
N6 N 0.7798(3) 1.1563(3) 0.6772(3) 0.0452(12) Uani 1 1 d . . .
N7 N 0.7772(4) 1.1093(4) 0.5652(4) 0.0532(14) Uani 1 1 d . . .
N8 N 0.7472(4) 1.0366(4) 0.6530(4) 0.0545(14) Uani 1 1 d . . .
N9 N 1.0280(4) 1.4975(4) 0.1222(4) 0.0614(15) Uani 1 1 d . . .
N10 N 0.9295(4) 1.3631(3) 0.2287(3) 0.0460(12) Uani 1 1 d . . .
N11 N 0.8714(4) 1.2241(3) 0.3286(4) 0.0540(14) Uani 1 1 d . . .
N12 N 0.9625(4) 1.2425(4) 0.3282(4) 0.0574(14) Uani 1 1 d . . .
N13 N 0.7009(4) 0.8822(4) 0.5273(4) 0.0578(15) Uani 1 1 d . . .
N14 N 0.7375(4) 0.9526(3) 0.4372(4) 0.0495(13) Uani 1 1 d . . .
N15 N 0.7042(4) 0.8297(3) 0.4182(4) 0.0473(12) Uani 1 1 d . . .
N16 N 0.7076(4) 0.8121(4) 0.2804(4) 0.0641(15) Uani 1 1 d . . .
N17 N 0.4569(4) 0.8855(4) 0.4904(4) 0.0587(15) Uani 1 1 d . . .
N18 N 0.4907(4) 0.9563(4) 0.4023(4) 0.0595(15) Uani 1 1 d . . .
N19 N 0.4563(4) 0.8357(4) 0.3821(4) 0.0559(14) Uani 1 1 d . . .
N20 N 0.4726(5) 0.8187(5) 0.2389(5) 0.0783(19) Uani 1 1 d . . .
N21 N 0.5638(4) 0.8015(4) 0.7809(4) 0.0645(16) Uani 1 1 d . . .
N22 N 0.4850(4) 0.7950(4) 0.7564(4) 0.0561(14) Uani 1 1 d . . .
N23 N 0.4592(4) 0.6897(3) 0.8964(3) 0.0486(13) Uani 1 1 d . . .
N24 N 0.3340(5) 0.5672(5) 0.9935(5) 0.093(2) Uani 1 1 d . . .
C1 C 0.9379(5) 1.0374(5) 0.8869(5) 0.067(2) Uani 1 1 d . . .
H1 H 0.9036 0.9830 0.9004 0.081 Uiso 1 1 calc R . .
C2 C 0.9316(6) 1.0675(5) 0.9597(5) 0.073(2) Uani 1 1 d . . .
H2 H 0.8928 1.0333 1.0247 0.088 Uiso 1 1 calc R . .
C3 C 0.9834(6) 1.1484(6) 0.9348(6) 0.078(2) Uani 1 1 d . . .
H3 H 0.9797 1.1704 0.9827 0.094 Uiso 1 1 calc R . .
C4 C 1.0410(7) 1.1969(6) 0.8382(7) 0.086(3) Uani 1 1 d . . .
H4 H 1.0764 1.2515 0.8220 0.103 Uiso 1 1 calc R . .
C5 C 0.9968(5) 1.0915(5) 0.7941(5) 0.0516(16) Uani 1 1 d . . .
C6 C 0.9897(5) 0.9816(4) 0.7148(4) 0.0527(16) Uani 1 1 d . . .
H6 H 0.9743 0.9279 0.7691 0.063 Uiso 1 1 calc R . .
C7 C 1.0239(5) 1.1240(5) 0.6219(5) 0.0554(17) Uani 1 1 d . . .
H7 H 1.0368 1.1869 0.5996 0.066 Uiso 1 1 calc R . .
C8 C 0.7704(7) 1.2199(6) 0.8701(6) 0.088(3) Uani 1 1 d . . .
H8 H 0.7552 1.1915 0.9366 0.105 Uiso 1 1 calc R . .
C9 C 0.7966(7) 1.3100(6) 0.8284(7) 0.088(3) Uani 1 1 d . . .
H9 H 0.7973 1.3426 0.8664 0.106 Uiso 1 1 calc R . .
C10 C 0.8214(7) 1.3530(6) 0.7331(7) 0.088(3) Uani 1 1 d . . .
H10 H 0.8410 1.4153 0.7036 0.105 Uiso 1 1 calc R . .
C11 C 0.8177(6) 1.3031(5) 0.6783(5) 0.070(2) Uani 1 1 d . . .
H11 H 0.8339 1.3305 0.6115 0.084 Uiso 1 1 calc R . .
C12 C 0.7895(5) 1.2132(4) 0.7263(5) 0.0519(16) Uani 1 1 d . . .
C13 C 0.7487(5) 1.0666(5) 0.7180(5) 0.0584(18) Uani 1 1 d . . .
H13 H 0.7309 1.0311 0.7837 0.070 Uiso 1 1 calc R . .
C14 C 0.7974(5) 1.1792(5) 0.5814(5) 0.0562(17) Uani 1 1 d . . .
H14 H 0.8207 1.2372 0.5339 0.067 Uiso 1 1 calc R . .
C15 C 1.0382(6) 1.5843(5) 0.0585(5) 0.070(2) Uani 1 1 d . . .
H15 H 1.1004 1.6171 0.0283 0.084 Uiso 1 1 calc R . .
C16 C 0.9645(7) 1.6252(5) 0.0366(5) 0.071(2) Uani 1 1 d . . .
H16 H 0.9755 1.6849 -0.0078 0.086 Uiso 1 1 calc R . .
C17 C 0.8725(6) 1.5781(5) 0.0804(5) 0.072(2) Uani 1 1 d . . .
H17 H 0.8201 1.6051 0.0656 0.086 Uiso 1 1 calc R . .
C18 C 0.8582(5) 1.4916(5) 0.1458(5) 0.0665(19) Uani 1 1 d . . .
H18 H 0.7958 1.4587 0.1779 0.080 Uiso 1 1 calc R . .
C19 C 0.9373(5) 1.4549(4) 0.1625(4) 0.0480(15) Uani 1 1 d . . .
C20 C 0.9946(5) 1.3251(4) 0.2679(5) 0.0566(17) Uani 1 1 d . . .
H20 H 1.0550 1.3546 0.2535 0.068 Uiso 1 1 calc R . .
C21 C 0.8535(5) 1.2973(4) 0.2687(5) 0.0545(17) Uani 1 1 d . . .
H21 H 0.7966 1.3034 0.2553 0.065 Uiso 1 1 calc R . .
C22 C 0.6811(5) 0.8115(5) 0.5133(5) 0.0609(19) Uani 1 1 d . . .
H22 H 0.6541 0.7551 0.5627 0.073 Uiso 1 1 calc R . .
C23 C 0.7372(5) 0.9178(5) 0.3747(5) 0.0539(17) Uani 1 1 d . . .
H23 H 0.7575 0.9505 0.3080 0.065 Uiso 1 1 calc R . .
C24 C 0.6936(4) 0.7697(5) 0.3723(5) 0.0504(16) Uani 1 1 d . . .
C25 C 0.7010(6) 0.7599(7) 0.2339(6) 0.082(2) Uani 1 1 d . . .
H25 H 0.7112 0.7876 0.1685 0.099 Uiso 1 1 calc R . .
C26 C 0.6796(6) 0.6658(7) 0.2778(8) 0.081(3) Uani 1 1 d . . .
H26 H 0.6752 0.6309 0.2432 0.098 Uiso 1 1 calc R . .
C27 C 0.6657(6) 0.6278(6) 0.3712(7) 0.084(3) Uani 1 1 d . . .
H27 H 0.6495 0.5652 0.4029 0.101 Uiso 1 1 calc R . .
C28 C 0.6745(6) 0.6782(5) 0.4223(6) 0.072(2) Uani 1 1 d . . .
H28 H 0.6679 0.6515 0.4868 0.087 Uiso 1 1 calc R . .
C29 C 0.4366(5) 0.8155(5) 0.4761(5) 0.0627(19) Uani 1 1 d . . .
H29 H 0.4115 0.7583 0.5247 0.075 Uiso 1 1 calc R . .
C30 C 0.4900(5) 0.9249(5) 0.3381(5) 0.0606(18) Uani 1 1 d . . .
H30 H 0.5097 0.9587 0.2718 0.073 Uiso 1 1 calc R . .
C31 C 0.4492(5) 0.7757(5) 0.3333(6) 0.0615(18) Uani 1 1 d . . .
C32 C 0.4685(7) 0.7667(9) 0.1909(8) 0.107(3) Uani 1 1 d . . .
H32 H 0.4850 0.7936 0.1240 0.128 Uiso 1 1 calc R . .
C33 C 0.4409(8) 0.6747(9) 0.2366(11) 0.118(4) Uani 1 1 d . . .
H33 H 0.4394 0.6406 0.2004 0.141 Uiso 1 1 calc R . .
C34 C 0.4160(8) 0.6333(8) 0.3334(11) 0.119(4) Uani 1 1 d . . .
H34 H 0.3957 0.5712 0.3650 0.143 Uiso 1 1 calc R . .
C35 C 0.4215(6) 0.6859(6) 0.3841(8) 0.090(3) Uani 1 1 d . . .
H35 H 0.4067 0.6604 0.4507 0.107 Uiso 1 1 calc R . .
C36 C 0.5459(5) 0.7391(5) 0.8639(5) 0.067(2) Uani 1 1 d . . .
H36 H 0.5874 0.7291 0.8975 0.081 Uiso 1 1 calc R . .
C37 C 0.4248(5) 0.7274(4) 0.8263(4) 0.0546(17) Uani 1 1 d . . .
H37 H 0.3654 0.7073 0.8281 0.066 Uiso 1 1 calc R . .
C38 C 0.4157(5) 0.6108(4) 0.9841(4) 0.0537(16) Uani 1 1 d . . .
C39 C 0.2938(7) 0.4925(6) 1.0742(7) 0.100(3) Uani 1 1 d . . .
H39 H 0.2375 0.4597 1.0837 0.120 Uiso 1 1 calc R . .
C40 C 0.3347(8) 0.4627(6) 1.1447(6) 0.099(3) Uani 1 1 d . . .
H40 H 0.3064 0.4110 1.2008 0.118 Uiso 1 1 calc R . .
C41 C 0.4152(8) 0.5110(6) 1.1286(5) 0.088(3) Uani 1 1 d . . .
H41 H 0.4435 0.4924 1.1744 0.105 Uiso 1 1 calc R . .
C42 C 0.4568(6) 0.5855(5) 1.0485(5) 0.0619(18) Uani 1 1 d . . .
H42 H 0.5132 0.6186 1.0384 0.074 Uiso 1 1 calc R . .
N25 N 0.1884(7) 0.6007(6) 0.5661(6) 0.110(3) Uani 1 1 d . . .
C43 C 0.1423(7) 0.5338(8) 0.6030(7) 0.087(3) Uani 1 1 d . . .
C44 C 0.0853(8) 0.4478(7) 0.6535(8) 0.121(4) Uani 1 1 d . . .
H44A H 0.1267 0.4016 0.6393 0.182 Uiso 1 1 calc R . .
H44B H 0.0317 0.4488 0.6330 0.182 Uiso 1 1 calc R . .
H44C H 0.0589 0.4348 0.7224 0.182 Uiso 1 1 calc R . .
O2' O 0.454(2) -0.079(3) 0.9547(17) 0.177(11) Uani 0.50 1 d P A 1
O3' O 0.3531(12) 0.0172(16) 0.9682(17) 0.151(12) Uani 0.50 1 d P B 1
N26 N 0.5158(12) -0.0635(19) 0.9083(16) 0.100(6) Uani 0.50 1 d PD C 2
C45 C 0.4447(16) -0.0298(13) 0.9330(16) 0.081(11) Uani 0.50 1 d PD C 2
C46 C 0.3558(16) 0.0178(16) 0.954(2) 0.18(3) Uani 0.50 1 d PD C 2
H46A H 0.3248 0.0048 1.0231 0.263 Uiso 0.50 1 calc PR C 2
H46B H 0.3103 -0.0022 0.9337 0.263 Uiso 0.50 1 calc PR C 2
H46C H 0.3737 0.0822 0.9199 0.263 Uiso 0.50 1 calc PR C 2
Cl1 Cl 0.21860(13) 0.85809(12) 0.82802(11) 0.0611(5) Uani 1 1 d D . .
O1 O 0.2779(3) 0.8503(3) 0.7362(3) 0.0670(14) Uani 1 1 d D . .
O2 O 0.1327(4) 0.9010(4) 0.8234(4) 0.105(2) Uani 1 1 d D . .
O3 O 0.1924(5) 0.7693(4) 0.9018(4) 0.130(3) Uani 1 1 d D . .
O4 O 0.2772(5) 0.9128(5) 0.8470(5) 0.130(3) Uani 1 1 d D . .
Cl2 Cl 0.56234(13) 0.41109(12) 0.31830(13) 0.0639(5) Uani 1 1 d D . .
O5 O 0.5495(5) 0.4330(5) 0.4017(4) 0.123(2) Uani 1 1 d D . .
O6 O 0.6027(4) 0.4891(3) 0.2314(4) 0.105(2) Uani 1 1 d D . .
O7 O 0.6282(4) 0.3406(4) 0.3136(4) 0.1027(19) Uani 1 1 d D . .
O8 O 0.4681(3) 0.3786(4) 0.3282(4) 0.0962(18) Uani 1 1 d D . .
Cl3 Cl 0.8737(2) 0.62746(18) 0.57378(18) 0.1068(8) Uani 1 1 d D . .
O9 O 0.8944(8) 0.5718(6) 0.6582(6) 0.068(3) Uani 0.50 1 d PDU D 1
O10 O 0.9583(8) 0.6530(9) 0.4878(7) 0.131(5) Uani 0.50 1 d PDU D 1
O11 O 0.8022(9) 0.5696(9) 0.5687(9) 0.134(5) Uani 0.50 1 d PDU D 1
O12 O 0.8266(10) 0.7025(7) 0.5973(11) 0.166(7) Uani 0.50 1 d PDU D 1
O9' O 0.8132(11) 0.6860(11) 0.5350(13) 0.218(10) Uani 0.50 1 d PDU D 2
O10' O 0.9758(7) 0.6779(9) 0.5231(9) 0.122(5) Uani 0.50 1 d PDU D 2
O11' O 0.8845(16) 0.5488(10) 0.5452(15) 0.273(13) Uani 0.50 1 d PDU D 2
O12' O 0.8491(12) 0.6002(12) 0.6737(6) 0.163(8) Uani 0.50 1 d PDU D 2
Cl4 Cl 0.78035(16) 0.79341(14) 0.91700(17) 0.0821(6) Uani 0.50 1 d PDU E 3
O13 O 0.7649(10) 0.7251(8) 0.8835(10) 0.123(5) Uani 0.50 1 d PDU E 3
O14 O 0.7198(11) 0.7620(11) 1.0214(6) 0.181(8) Uani 0.50 1 d PDU E 3
O15 O 0.8851(6) 0.7953(8) 0.9022(10) 0.109(4) Uani 0.50 1 d PDU E 3
O16 O 0.7596(9) 0.8804(6) 0.8703(10) 0.096(5) Uani 0.50 1 d PDU E 3
Cl4' Cl 0.78035(16) 0.79341(14) 0.91700(17) 0.0821(6) Uani 0.50 1 d PDU F 4
O13' O 0.8336(10) 0.7352(9) 0.8687(9) 0.129(5) Uani 0.50 1 d PDU F 4
O14' O 0.6866(7) 0.7427(9) 0.9912(8) 0.124(5) Uani 0.50 1 d PDU F 4
O15' O 0.8339(9) 0.8141(9) 0.9675(9) 0.110(4) Uani 0.50 1 d PDU F 4
O16' O 0.7637(14) 0.8734(8) 0.8504(11) 0.176(12) Uani 0.50 1 d PDU F 4

loop_
_atom_site_aniso_label
_atom_site_aniso_U_11
_atom_site_aniso_U_22
_atom_site_aniso_U_33
_atom_site_aniso_U_23
_atom_site_aniso_U_13
_atom_site_aniso_U_12
Ag1 0.0788(4) 0.0601(4) 0.0425(3) -0.0033(2) -0.0210(3) 0.0064(3)
Ag2 0.0671(3) 0.0357(3) 0.0604(3) -0.0099(2) -0.0241(3) -0.0085(2)
Ag3 0.0839(4) 0.0490(3) 0.0742(4) -0.0104(3) -0.0247(3) -0.0206(3)
Ag4 0.0831(4) 0.0471(3) 0.0558(3) -0.0048(2) -0.0383(3) 0.0033(3)
O1' 0.100(5) 0.118(6) 0.121(5) -0.021(4) -0.043(4) 0.008(4)
N1 0.080(4) 0.064(4) 0.061(4) -0.027(3) -0.018(3) -0.005(3)
N2 0.055(3) 0.043(3) 0.047(3) -0.010(2) -0.025(2) 0.004(2)
N3 0.066(3) 0.036(3) 0.050(3) -0.005(3) -0.031(3) 0.006(3)
N4 0.069(4) 0.041(3) 0.053(3) -0.013(3) -0.031(3) 0.005(3)
N5 0.091(5) 0.063(4) 0.062(4) -0.025(3) -0.037(3) 0.004(3)
N6 0.046(3) 0.044(3) 0.046(3) -0.014(2) -0.020(2) 0.003(2)
N7 0.062(3) 0.047(3) 0.045(3) -0.009(3) -0.022(3) -0.004(3)
N8 0.064(3) 0.043(3) 0.050(3) -0.011(3) -0.021(3) -0.005(3)
N9 0.067(4) 0.045(3) 0.061(3) -0.003(3) -0.028(3) -0.008(3)
N10 0.058(3) 0.034(3) 0.042(3) -0.003(2) -0.023(2) -0.009(2)
N11 0.060(3) 0.041(3) 0.060(3) -0.006(3) -0.034(3) -0.010(3)
N12 0.066(4) 0.045(3) 0.061(3) -0.004(3) -0.037(3) -0.002(3)
N13 0.078(4) 0.036(3) 0.047(3) -0.006(2) -0.019(3) -0.012(3)
N14 0.053(3) 0.038(3) 0.049(3) -0.013(2) -0.013(2) -0.007(2)
N15 0.052(3) 0.035(3) 0.051(3) -0.016(2) -0.016(2) -0.001(2)
N16 0.072(4) 0.060(4) 0.070(4) -0.035(3) -0.029(3) 0.015(3)
N17 0.073(4) 0.048(4) 0.042(3) -0.003(3) -0.022(3) 0.006(3)
N18 0.073(4) 0.055(4) 0.039(3) -0.011(3) -0.016(3) 0.006(3)
N19 0.052(3) 0.057(4) 0.060(3) -0.023(3) -0.023(3) 0.014(3)
N20 0.082(5) 0.087(5) 0.079(5) -0.040(4) -0.038(4) 0.009(4)
N21 0.070(4) 0.058(4) 0.060(3) -0.009(3) -0.029(3) -0.014(3)
N22 0.066(4) 0.046(3) 0.054(3) -0.005(3) -0.032(3) -0.003(3)
N23 0.053(3) 0.048(3) 0.039(3) -0.007(2) -0.018(2) -0.003(3)
N24 0.071(5) 0.084(5) 0.084(5) 0.001(4) -0.019(4) -0.002(4)
C1 0.076(5) 0.063(5) 0.061(4) -0.023(4) -0.026(4) 0.009(4)
C2 0.088(6) 0.064(5) 0.057(4) -0.020(4) -0.020(4) 0.007(4)
C3 0.093(6) 0.084(6) 0.074(5) -0.046(5) -0.035(5) 0.017(5)
C4 0.096(6) 0.073(6) 0.091(6) -0.038(5) -0.030(5) -0.005(5)
C5 0.051(4) 0.054(4) 0.052(4) -0.023(3) -0.020(3) 0.015(3)
C6 0.073(4) 0.040(4) 0.044(4) -0.008(3) -0.028(3) 0.005(3)
C7 0.063(4) 0.042(4) 0.057(4) -0.013(3) -0.024(3) -0.001(3)
C8 0.127(8) 0.079(6) 0.078(6) -0.041(5) -0.049(5) 0.011(6)
C9 0.114(7) 0.076(7) 0.104(7) -0.052(6) -0.056(6) 0.010(5)
C10 0.109(7) 0.062(5) 0.106(7) -0.037(5) -0.050(6) -0.004(5)
C11 0.086(5) 0.052(5) 0.062(4) -0.011(4) -0.026(4) -0.007(4)
C12 0.054(4) 0.045(4) 0.061(4) -0.020(3) -0.027(3) 0.005(3)
C13 0.076(5) 0.047(4) 0.051(4) -0.013(3) -0.028(3) -0.002(4)
C14 0.064(4) 0.045(4) 0.050(4) -0.007(3) -0.020(3) -0.005(3)
C15 0.087(6) 0.042(4) 0.064(4) 0.002(4) -0.030(4) -0.013(4)
C16 0.111(7) 0.032(4) 0.054(4) 0.005(3) -0.033(4) 0.003(4)
C17 0.097(6) 0.054(5) 0.065(5) -0.013(4) -0.044(4) 0.032(5)
C18 0.063(5) 0.057(5) 0.066(4) -0.003(4) -0.030(4) 0.008(4)
C19 0.068(4) 0.036(3) 0.036(3) -0.007(3) -0.022(3) -0.001(3)
C20 0.051(4) 0.040(4) 0.063(4) 0.005(3) -0.028(3) -0.011(3)
C21 0.063(4) 0.041(4) 0.062(4) -0.006(3) -0.038(3) -0.001(3)
C22 0.071(5) 0.039(4) 0.058(4) -0.008(3) -0.016(4) -0.016(3)
C23 0.050(4) 0.047(4) 0.057(4) -0.015(3) -0.017(3) -0.001(3)
C24 0.041(4) 0.054(4) 0.061(4) -0.028(4) -0.019(3) 0.005(3)
C25 0.090(6) 0.096(7) 0.080(6) -0.046(6) -0.042(5) 0.024(5)
C26 0.070(5) 0.092(7) 0.119(8) -0.073(7) -0.045(5) 0.020(5)
C27 0.092(6) 0.059(5) 0.112(7) -0.045(5) -0.040(6) 0.000(4)
C28 0.078(5) 0.053(5) 0.093(6) -0.031(4) -0.037(4) 0.005(4)
C29 0.070(5) 0.051(5) 0.051(4) -0.004(3) -0.020(3) -0.002(4)
C30 0.071(5) 0.055(5) 0.049(4) -0.016(4) -0.019(3) 0.002(4)
C31 0.050(4) 0.056(5) 0.077(5) -0.026(4) -0.022(4) 0.011(3)
C32 0.113(8) 0.139(10) 0.128(8) -0.098(9) -0.064(7) 0.030(7)
C33 0.117(9) 0.125(11) 0.182(13) -0.106(11) -0.088(9) 0.031(8)
C34 0.124(9) 0.092(8) 0.182(12) -0.072(9) -0.083(9) 0.011(7)
C35 0.082(6) 0.072(6) 0.123(7) -0.035(6) -0.052(6) 0.014(5)
C36 0.070(5) 0.068(5) 0.049(4) 0.000(4) -0.026(4) -0.017(4)
C37 0.060(4) 0.043(4) 0.056(4) -0.001(3) -0.033(3) -0.003(3)
C38 0.058(4) 0.044(4) 0.045(4) -0.011(3) -0.011(3) 0.005(3)
C39 0.075(6) 0.089(7) 0.079(6) 0.004(5) 0.000(5) -0.019(5)
C40 0.121(8) 0.057(5) 0.055(5) 0.000(4) 0.011(5) 0.009(5)
C41 0.143(9) 0.057(5) 0.050(4) -0.009(4) -0.035(5) 0.010(6)
C42 0.092(5) 0.043(4) 0.050(4) -0.013(3) -0.031(4) 0.004(4)
N25 0.136(8) 0.084(6) 0.093(6) -0.024(5) -0.036(5) 0.018(6)
C43 0.093(7) 0.087(7) 0.077(6) -0.035(6) -0.026(5) 0.021(6)
C44 0.123(9) 0.095(8) 0.130(9) -0.040(7) -0.036(7) 0.015(7)
O2' 0.19(3) 0.21(3) 0.101(17) -0.034(19) -0.041(16) -0.07(2)
O3' 0.078(11) 0.18(2) 0.125(17) -0.030(14) 0.000(10) 0.062(12)
N26 0.086(12) 0.103(15) 0.122(17) -0.069(14) -0.034(11) 0.056(13)
C45 0.18(3) 0.036(10) 0.059(12) -0.025(9) -0.069(17) 0.031(12)
C46 0.34(6) 0.10(2) 0.067(15) 0.001(15) -0.07(3) -0.14(3)
Cl1 0.0718(12) 0.0576(11) 0.0469(9) -0.0102(8) -0.0241(8) 0.0030(9)
O1 0.057(3) 0.095(4) 0.048(3) -0.031(3) -0.014(2) 0.002(3)
O2 0.075(4) 0.145(6) 0.085(4) -0.035(4) -0.032(3) 0.043(4)
O3 0.126(5) 0.078(4) 0.090(4) 0.027(3) 0.001(4) 0.012(4)
O4 0.145(6) 0.153(7) 0.155(6) -0.104(6) -0.080(5) 0.013(5)
Cl2 0.0711(12) 0.0527(11) 0.0670(11) -0.0160(9) -0.0313(9) 0.0006(9)
O5 0.163(6) 0.128(6) 0.109(5) -0.061(5) -0.068(5) 0.004(5)
O6 0.104(4) 0.076(4) 0.096(4) 0.003(3) -0.027(4) -0.016(3)
O7 0.105(5) 0.092(5) 0.125(5) -0.043(4) -0.062(4) 0.042(4)
O8 0.080(4) 0.093(4) 0.108(4) -0.022(4) -0.039(3) -0.017(3)
Cl3 0.1082(19) 0.0900(18) 0.0928(17) -0.0088(14) -0.0340(15) 0.0200(15)
O9 0.076(5) 0.063(5) 0.070(4) -0.027(4) -0.033(4) 0.007(4)
O10 0.137(7) 0.131(7) 0.124(7) -0.053(5) -0.042(5) 0.002(5)
O11 0.128(7) 0.147(7) 0.134(6) -0.038(5) -0.069(5) -0.001(5)
O12 0.159(8) 0.154(8) 0.164(8) -0.048(5) -0.053(5) 0.038(5)
O9' 0.213(11) 0.217(11) 0.230(11) -0.072(6) -0.103(6) 0.023(5)
O10' 0.117(6) 0.120(7) 0.114(6) -0.036(5) -0.039(5) 0.014(5)
O11' 0.282(14) 0.268(14) 0.269(14) -0.105(7) -0.104(7) 0.033(5)
O12' 0.162(9) 0.170(10) 0.160(9) -0.065(6) -0.061(6) 0.016(5)
Cl4 0.0872(14) 0.0594(12) 0.1021(14) -0.0191(11) -0.0497(12) 0.0084(10)
O13 0.124(7) 0.115(6) 0.138(6) -0.060(5) -0.047(5) 0.007(4)
O14 0.182(9) 0.182(9) 0.171(9) -0.064(5) -0.063(5) 0.014(5)
O15 0.099(6) 0.107(6) 0.114(6) -0.020(4) -0.055(4) 0.013(4)
O16 0.093(6) 0.075(6) 0.094(6) -0.009(4) -0.037(4) 0.036(4)
Cl4' 0.0872(14) 0.0594(12) 0.1021(14) -0.0191(11) -0.0497(12) 0.0084(10)
O13' 0.135(7) 0.129(7) 0.122(6) -0.056(5) -0.043(5) 0.027(5)
O14' 0.114(6) 0.130(7) 0.126(6) -0.029(5) -0.059(5) -0.011(4)
O15' 0.112(6) 0.112(6) 0.120(6) -0.046(4) -0.056(4) 0.000(4)
O16' 0.171(12) 0.171(13) 0.175(13) -0.047(6) -0.074(7) 0.024(5)

loop_
_atom_type_symbol
_atom_type_description
_atom_type_scat_dispersion_real
_atom_type_scat_dispersion_imag
_atom_type_scat_source
C C 0.0033 0.0016 'International Tables Vol C Tables 4.2.6.8 and 6.1.1.4'
H H 0.0000 0.0000 'International Tables Vol C Tables 4.2.6.8 and 6.1.1.4'
N N 0.0061 0.0033 'International Tables Vol C Tables 4.2.6.8 and 6.1.1.4'
O O 0.0106 0.0060 'International Tables Vol C Tables 4.2.6.8 and 6.1.1.4'
Cl Cl 0.1484 0.1585 'International Tables Vol C Tables 4.2.6.8 and 6.1.1.4'
Ag Ag -0.8971 1.1015 'International Tables Vol C Tables 4.2.6.8 and 6.1.1.4'

loop_
_geom_angle_atom_site_label_1
_geom_angle_atom_site_label_2
_geom_angle_atom_site_label_3
_geom_angle
_geom_angle_site_symmetry_1
_geom_angle_site_symmetry_3
_geom_angle_publ_flag
N22 Ag1 N17 134.7(2) . . ?
N22 Ag1 N18 112.61(19) . 2_676 ?
N17 Ag1 N18 110.51(19) . 2_676 ?
N14 Ag2 N11 151.84(19) . . ?
N14 Ag2 N7 117.29(18) . . ?
N11 Ag2 N7 89.96(18) . . ?
N8 Ag3 N21 133.9(2) . . ?
N8 Ag3 N13 118.08(19) . . ?
N21 Ag3 N13 99.39(19) . . ?
N8 Ag3 O1' 112.8(2) . . ?
N21 Ag3 O1' 91.3(2) . . ?
N13 Ag3 O1' 90.4(2) . . ?
N3 Ag4 N12 138.2(2) . . ?
N3 Ag4 N4 113.08(18) . 2_776 ?
N12 Ag4 N4 99.18(18) . 2_776 ?
N3 Ag4 O1' 105.8(2) . 2_776 ?
N12 Ag4 O1' 87.4(2) . 2_776 ?
N4 Ag4 O1' 108.3(2) 2_776 2_776 ?
Ag3 O1' Ag4 105.6(3) . 2_776 ?
C5 N1 C4 115.3(6) . . ?
C7 N2 C6 105.5(5) . . ?
C7 N2 C5 125.7(6) . . ?
C6 N2 C5 128.8(5) . . ?
C7 N3 N4 107.6(5) . . ?
C7 N3 Ag4 129.1(4) . . ?
N4 N3 Ag4 122.4(4) . . ?
C6 N4 N3 107.1(5) . . ?
C6 N4 Ag4 128.4(4) . 2_776 ?
N3 N4 Ag4 124.3(4) . 2_776 ?
C12 N5 C8 114.9(7) . . ?
C13 N6 C14 104.4(5) . . ?
C13 N6 C12 126.7(5) . . ?
C14 N6 C12 128.9(5) . . ?
C14 N7 N8 106.7(5) . . ?
C14 N7 Ag2 133.4(4) . . ?
N8 N7 Ag2 119.9(4) . . ?
C13 N8 N7 107.4(5) . . ?
C13 N8 Ag3 130.5(4) . . ?
N7 N8 Ag3 121.7(4) . . ?
C19 N9 C15 114.8(6) . . ?
C20 N10 C21 104.8(5) . . ?
C20 N10 C19 127.2(5) . . ?
C21 N10 C19 127.9(5) . . ?
C21 N11 N12 107.2(5) . . ?
C21 N11 Ag2 133.1(4) . . ?
N12 N11 Ag2 119.7(4) . . ?
C20 N12 N11 106.6(5) . . ?
C20 N12 Ag4 135.2(4) . . ?
N11 N12 Ag4 118.1(4) . . ?
C22 N13 N14 107.1(5) . . ?
C22 N13 Ag3 131.9(4) . . ?
N14 N13 Ag3 120.9(4) . . ?
C23 N14 N13 105.7(5) . . ?
C23 N14 Ag2 132.4(4) . . ?
N13 N14 Ag2 121.8(4) . . ?
C23 N15 C22 104.4(5) . . ?
C23 N15 C24 126.8(6) . . ?
C22 N15 C24 128.7(5) . . ?
C24 N16 C25 115.9(7) . . ?
C29 N17 N18 107.5(5) . . ?
C29 N17 Ag1 129.4(4) . . ?
N18 N17 Ag1 122.2(4) . . ?
C30 N18 N17 107.0(6) . . ?
C30 N18 Ag1 126.9(5) . 2_676 ?
N17 N18 Ag1 126.0(4) . 2_676 ?
C29 N19 C30 105.1(6) . . ?
C29 N19 C31 129.0(6) . . ?
C30 N19 C31 125.9(6) . . ?
C31 N20 C32 115.5(9) . . ?
C36 N21 N22 107.2(5) . . ?
C36 N21 Ag3 135.1(5) . . ?
N22 N21 Ag3 117.4(4) . . ?
C37 N22 N21 106.7(5) . . ?
C37 N22 Ag1 129.4(4) . . ?
N21 N22 Ag1 123.7(4) . . ?
C37 N23 C36 104.6(5) . . ?
C37 N23 C38 127.6(5) . . ?
C36 N23 C38 127.7(6) . . ?
C38 N24 C39 116.1(8) . . ?
C5 C1 C2 116.4(7) . . ?
C3 C2 C1 119.0(7) . . ?
C2 C3 C4 119.2(7) . . ?
N1 C4 C3 122.8(8) . . ?
N1 C5 C1 127.4(6) . . ?
N1 C5 N2 113.1(6) . . ?
C1 C5 N2 119.5(6) . . ?
N4 C6 N2 110.2(5) . . ?
N3 C7 N2 109.6(6) . . ?
N5 C8 C9 123.5(8) . . ?
C10 C9 C8 120.3(8) . . ?
C9 C10 C11 118.7(8) . . ?
C12 C11 C10 117.0(7) . . ?
N5 C12 C11 125.7(6) . . ?
N5 C12 N6 113.0(6) . . ?
C11 C12 N6 121.3(6) . . ?
N8 C13 N6 110.7(6) . . ?
N7 C14 N6 110.8(6) . . ?
C16 C15 N9 124.0(7) . . ?
C15 C16 C17 118.8(7) . . ?
C18 C17 C16 119.5(7) . . ?
C17 C18 C19 117.8(7) . . ?
N9 C19 C18 125.2(6) . . ?
N9 C19 N10 113.3(6) . . ?
C18 C19 N10 121.6(6) . . ?
N12 C20 N10 111.3(5) . . ?
N11 C21 N10 110.1(5) . . ?
N13 C22 N15 111.3(6) . . ?
N14 C23 N15 111.5(6) . . ?
N16 C24 C28 125.9(6) . . ?
N16 C24 N15 113.4(6) . . ?
C28 C24 N15 120.7(6) . . ?
N16 C25 C26 123.5(8) . . ?
C27 C26 C25 117.1(8) . . ?
C26 C27 C28 122.0(8) . . ?
C24 C28 C27 115.5(8) . . ?
N17 C29 N19 110.7(6) . . ?
N18 C30 N19 109.7(6) . . ?
N20 C31 C35 126.3(8) . . ?
N20 C31 N19 113.2(6) . . ?
C35 C31 N19 120.5(8) . . ?
N20 C32 C33 122.2(11) . . ?
C34 C33 C32 120.8(10) . . ?
C33 C34 C35 117.8(11) . . ?
C31 C35 C34 117.4(10) . . ?
N21 C36 N23 110.8(6) . . ?
N22 C37 N23 110.7(6) . . ?
C42 C38 N24 124.7(7) . . ?
C42 C38 N23 119.7(6) . . ?
N24 C38 N23 115.6(6) . . ?
N24 C39 C40 121.4(9) . . ?
C41 C40 C39 117.6(8) . . ?
C40 C41 C42 122.1(9) . . ?
C38 C42 C41 118.1(8) . . ?
N25 C43 C44 177.3(12) . . ?
N26 C45 C46 174(3) . . ?
O2 Cl1 O3 110.8(4) . . ?
O2 Cl1 O4 109.2(4) . . ?
O3 Cl1 O4 110.3(4) . . ?
O2 Cl1 O1 110.1(3) . . ?
O3 Cl1 O1 108.5(3) . . ?
O4 Cl1 O1 107.8(3) . . ?
O6 Cl2 O8 109.3(3) . . ?
O6 Cl2 O5 110.4(4) . . ?
O8 Cl2 O5 109.3(4) . . ?
O6 Cl2 O7 109.6(4) . . ?
O8 Cl2 O7 109.0(3) . . ?
O5 Cl2 O7 109.2(4) . . ?
O12' Cl3 O10 138.5(8) . . ?
O12' Cl3 O9' 117.5(8) . . ?
O10 Cl3 O9' 96.2(10) . . ?
O12' Cl3 O12 76.2(9) . . ?
O10 Cl3 O12 114.3(7) . . ?
O9' Cl3 O12 50.1(9) . . ?
O12' Cl3 O11' 110.6(7) . . ?
O10 Cl3 O11' 75.9(9) . . ?
O9' Cl3 O11' 110.2(7) . . ?
O12 Cl3 O11' 157.0(9) . . ?
O12' Cl3 O9 32.2(7) . . ?
O10 Cl3 O9 112.2(6) . . ?
O9' Cl3 O9 149.5(8) . . ?
O12 Cl3 O9 105.4(6) . . ?
O11' Cl3 O9 88.1(9) . . ?
O12' Cl3 O11 103.2(9) . . ?
O10 Cl3 O11 109.5(6) . . ?
O9' Cl3 O11 73.6(9) . . ?
O12 Cl3 O11 109.7(7) . . ?
O11' Cl3 O11 47.8(9) . . ?
O9 Cl3 O11 105.3(5) . . ?
O12' Cl3 O10' 106.7(7) . . ?
O10 Cl3 O10' 36.3(6) . . ?
O9' Cl3 O10' 106.1(7) . . ?
O12 Cl3 O10' 93.5(8) . . ?
O11' Cl3 O10' 104.8(7) . . ?
O9 Cl3 O10' 91.7(7) . . ?
O11 Cl3 O10' 145.7(7) . . ?
O16 Cl4 O13 115.8(7) . . ?
O16 Cl4 O14 110.0(7) . . ?
O13 Cl4 O14 107.2(6) . . ?
O16 Cl4 O15 109.6(6) . . ?
O13 Cl4 O15 105.3(6) . . ?
O14 Cl4 O15 108.7(6) . . ?

loop_
_geom_bond_atom_site_label_1
_geom_bond_atom_site_label_2
_geom_bond_distance
_geom_bond_site_symmetry_2
_geom_bond_publ_flag
Ag1 N22 2.235(5) . ?
Ag1 N17 2.261(5) . ?
Ag1 N18 2.310(6) 2_676 ?
Ag2 N14 2.174(5) . ?
Ag2 N11 2.222(5) . ?
Ag2 N7 2.419(5) . ?
Ag3 N8 2.183(5) . ?
Ag3 N21 2.239(5) . ?
Ag3 N13 2.367(5) . ?
Ag3 O1' 2.435(7) . ?
Ag4 N3 2.212(5) . ?
Ag4 N12 2.266(5) . ?
Ag4 N4 2.327(5) 2_776 ?
Ag4 O1' 2.476(7) 2_776 ?
O1' Ag4 2.476(6) 2_776 ?
N1 C5 1.305(8) . ?
N1 C4 1.344(10) . ?
N2 C7 1.352(8) . ?
N2 C6 1.359(8) . ?
N2 C5 1.435(8) . ?
N3 C7 1.305(8) . ?
N3 N4 1.384(7) . ?
N4 C6 1.295(7) . ?
N4 Ag4 2.327(5) 2_776 ?
N5 C12 1.323(8) . ?
N5 C8 1.342(9) . ?
N6 C13 1.348(8) . ?
N6 C14 1.359(8) . ?
N6 C12 1.434(8) . ?
N7 C14 1.294(8) . ?
N7 N8 1.379(7) . ?
N8 C13 1.295(8) . ?
N9 C19 1.327(8) . ?
N9 C15 1.356(8) . ?
N10 C20 1.342(8) . ?
N10 C21 1.351(7) . ?
N10 C19 1.434(7) . ?
N11 C21 1.300(8) . ?
N11 N12 1.381(7) . ?
N12 C20 1.290(7) . ?
N13 C22 1.283(8) . ?
N13 N14 1.382(7) . ?
N14 C23 1.305(8) . ?
N15 C23 1.331(8) . ?
N15 C22 1.343(8) . ?
N15 C24 1.439(8) . ?
N16 C24 1.311(8) . ?
N16 C25 1.323(10) . ?
N17 C29 1.280(8) . ?
N17 N18 1.365(7) . ?
N18 C30 1.295(8) . ?
N18 Ag1 2.310(6) 2_676 ?
N19 C29 1.330(8) . ?
N19 C30 1.349(8) . ?
N19 C31 1.457(9) . ?
N20 C31 1.320(9) . ?
N20 C32 1.328(10) . ?
N21 C36 1.272(8) . ?
N21 N22 1.375(7) . ?
N22 C37 1.284(7) . ?
N23 C37 1.338(8) . ?
N23 C36 1.341(8) . ?
N23 C38 1.436(8) . ?
N24 C38 1.344(9) . ?
N24 C39 1.340(10) . ?
C1 C5 1.360(9) . ?
C1 C2 1.380(10) . ?
C2 C3 1.370(10) . ?
C3 C4 1.376(11) . ?
C8 C9 1.342(12) . ?
C9 C10 1.329(12) . ?
C10 C11 1.391(10) . ?
C11 C12 1.346(9) . ?
C15 C16 1.329(11) . ?
C16 C17 1.367(11) . ?
C17 C18 1.355(10) . ?
C18 C19 1.348(9) . ?
C24 C28 1.360(10) . ?
C25 C26 1.390(12) . ?
C26 C27 1.328(12) . ?
C27 C28 1.371(10) . ?
C31 C35 1.349(11) . ?
C32 C33 1.372(15) . ?
C33 C34 1.347(16) . ?
C34 C35 1.377(13) . ?
C38 C42 1.321(9) . ?
C39 C40 1.401(13) . ?
C40 C41 1.327(12) . ?
C41 C42 1.335(10) . ?
N25 C43 1.115(11) . ?
C43 C44 1.416(13) . ?
N26 C45 1.143(10) . ?
C45 C46 1.458(11) . ?
Cl1 O2 1.415(5) . ?
Cl1 O3 1.423(5) . ?
Cl1 O4 1.430(5) . ?
Cl1 O1 1.434(4) . ?
Cl2 O6 1.417(4) . ?
Cl2 O8 1.431(4) . ?
Cl2 O5 1.438(5) . ?
Cl2 O7 1.441(5) . ?
Cl3 O12' 1.393(8) . ?
Cl3 O10 1.388(7) . ?
Cl3 O9' 1.399(8) . ?
Cl3 O12 1.437(7) . ?
Cl3 O11' 1.455(8) . ?
Cl3 O9 1.458(7) . ?
Cl3 O11 1.470(7) . ?
Cl3 O10' 1.503(8) . ?
Cl4 O16 1.391(7) . ?
Cl4 O13 1.428(7) . ?
Cl4 O14 1.457(7) . ?
Cl4 O15 1.462(7) . ?

loop_
_geom_torsion_atom_site_label_1
_geom_torsion_atom_site_label_2
_geom_torsion_atom_site_label_3
_geom_torsion_atom_site_label_4
_geom_torsion
_geom_torsion_site_symmetry_1
_geom_torsion_site_symmetry_2
_geom_torsion_site_symmetry_3
_geom_torsion_site_symmetry_4
_geom_torsion_publ_flag
N8 Ag3 O1' Ag4 -38.4(3) . . . 2_776 ?
N21 Ag3 O1' Ag4 -178.1(3) . . . 2_776 ?
N13 Ag3 O1' Ag4 82.5(3) . . . 2_776 ?
N12 Ag4 N3 C7 -35.6(7) . . . . ?
N4 Ag4 N3 C7 -173.0(5) 2_776 . . . ?
O1' Ag4 N3 C7 68.6(6) 2_776 . . . ?
N12 Ag4 N3 N4 132.3(4) . . . . ?
N4 Ag4 N3 N4 -5.1(6) 2_776 . . . ?
O1' Ag4 N3 N4 -123.5(5) 2_776 . . . ?
C7 N3 N4 C6 0.4(7) . . . . ?
Ag4 N3 N4 C6 -169.8(4) . . . . ?
C7 N3 N4 Ag4 175.9(4) . . . 2_776 ?
Ag4 N3 N4 Ag4 5.7(7) . . . 2_776 ?
N14 Ag2 N7 C14 -177.5(6) . . . . ?
N11 Ag2 N7 C14 9.9(6) . . . . ?
N14 Ag2 N7 N8 5.2(5) . . . . ?
N11 Ag2 N7 N8 -167.4(5) . . . . ?
C14 N7 N8 C13 1.3(7) . . . . ?
Ag2 N7 N8 C13 179.2(4) . . . . ?
C14 N7 N8 Ag3 175.1(4) . . . . ?
Ag2 N7 N8 Ag3 -6.9(6) . . . . ?
N21 Ag3 N8 C13 37.4(8) . . . . ?
N13 Ag3 N8 C13 177.8(6) . . . . ?
O1' Ag3 N8 C13 -78.7(7) . . . . ?
N21 Ag3 N8 N7 -134.9(5) . . . . ?
N13 Ag3 N8 N7 5.6(6) . . . . ?
O1' Ag3 N8 N7 109.0(5) . . . . ?
N14 Ag2 N11 C21 74.9(8) . . . . ?
N7 Ag2 N11 C21 -119.0(7) . . . . ?
N14 Ag2 N11 N12 -103.5(5) . . . . ?
N7 Ag2 N11 N12 62.6(5) . . . . ?
C21 N11 N12 C20 -0.4(8) . . . . ?
Ag2 N11 N12 C20 178.4(5) . . . . ?
C21 N11 N12 Ag4 -177.8(4) . . . . ?
Ag2 N11 N12 Ag4 1.0(6) . . . . ?
N3 Ag4 N12 C20 91.2(7) . . . . ?
N4 Ag4 N12 C20 -127.9(7) 2_776 . . . ?
O1' Ag4 N12 C20 -19.8(7) 2_776 . . . ?
N3 Ag4 N12 N11 -92.4(5) . . . . ?
N4 Ag4 N12 N11 48.5(5) 2_776 . . . ?
O1' Ag4 N12 N11 156.6(5) 2_776 . . . ?
N8 Ag3 N13 C22 175.0(6) . . . . ?
N21 Ag3 N13 C22 -32.8(7) . . . . ?
O1' Ag3 N13 C22 58.6(7) . . . . ?
N8 Ag3 N13 N14 -0.8(6) . . . . ?
N21 Ag3 N13 N14 151.5(5) . . . . ?
O1' Ag3 N13 N14 -117.1(5) . . . . ?
C22 N13 N14 C23 -0.3(7) . . . . ?
Ag3 N13 N14 C23 176.4(4) . . . . ?
C22 N13 N14 Ag2 -177.4(5) . . . . ?
Ag3 N13 N14 Ag2 -0.7(7) . . . . ?
N11 Ag2 N14 C23 -12.6(9) . . . . ?
N7 Ag2 N14 C23 -176.8(6) . . . . ?
N11 Ag2 N14 N13 163.7(4) . . . . ?
N7 Ag2 N14 N13 -0.6(5) . . . . ?
N22 Ag1 N17 C29 17.9(8) . . . . ?
N18 Ag1 N17 C29 179.3(6) 2_676 . . . ?
N22 Ag1 N17 N18 -149.3(4) . . . . ?
N18 Ag1 N17 N18 12.1(6) 2_676 . . . ?
C29 N17 N18 C30 -0.6(8) . . . . ?
Ag1 N17 N18 C30 169.1(5) . . . . ?
C29 N17 N18 Ag1 176.3(5) . . . 2_676 ?
Ag1 N17 N18 Ag1 -14.1(7) . . . 2_676 ?
N8 Ag3 N21 C36 -81.9(8) . . . . ?
N13 Ag3 N21 C36 132.8(8) . . . . ?
O1' Ag3 N21 C36 42.2(8) . . . . ?
N8 Ag3 N21 N22 105.1(5) . . . . ?
N13 Ag3 N21 N22 -40.1(5) . . . . ?
O1' Ag3 N21 N22 -130.7(5) . . . . ?
C36 N21 N22 C37 -1.0(8) . . . . ?
Ag3 N21 N22 C37 173.8(5) . . . . ?
C36 N21 N22 Ag1 174.3(5) . . . . ?
Ag3 N21 N22 Ag1 -10.9(7) . . . . ?
N17 Ag1 N22 C37 -66.2(7) . . . . ?
N18 Ag1 N22 C37 132.6(6) 2_676 . . . ?
N17 Ag1 N22 N21 119.7(5) . . . . ?
N18 Ag1 N22 N21 -41.5(6) 2_676 . . . ?
C5 C1 C2 C3 0.4(12) . . . . ?
C1 C2 C3 C4 -0.7(13) . . . . ?
C5 N1 C4 C3 -0.1(12) . . . . ?
C2 C3 C4 N1 0.6(14) . . . . ?
C4 N1 C5 C1 -0.2(12) . . . . ?
C4 N1 C5 N2 178.0(7) . . . . ?
C2 C1 C5 N1 0.1(12) . . . . ?
C2 C1 C5 N2 -178.0(6) . . . . ?
C7 N2 C5 N1 -26.6(9) . . . . ?
C6 N2 C5 N1 156.6(7) . . . . ?
C7 N2 C5 C1 151.7(7) . . . . ?
C6 N2 C5 C1 -25.1(10) . . . . ?
N3 N4 C6 N2 -0.6(7) . . . . ?
Ag4 N4 C6 N2 -175.9(4) 2_776 . . . ?
C7 N2 C6 N4 0.6(7) . . . . ?
C5 N2 C6 N4 177.9(6) . . . . ?
N4 N3 C7 N2 0.0(7) . . . . ?
Ag4 N3 C7 N2 169.3(4) . . . . ?
C6 N2 C7 N3 -0.3(7) . . . . ?
C5 N2 C7 N3 -177.8(5) . . . . ?
C12 N5 C8 C9 1.2(13) . . . . ?
N5 C8 C9 C10 -1.8(15) . . . . ?
C8 C9 C10 C11 1.4(15) . . . . ?
C9 C10 C11 C12 -0.5(13) . . . . ?
C8 N5 C12 C11 -0.3(11) . . . . ?
C8 N5 C12 N6 -178.2(6) . . . . ?
C10 C11 C12 N5 0.0(12) . . . . ?
C10 C11 C12 N6 177.8(7) . . . . ?
C13 N6 C12 N5 0.7(9) . . . . ?
C14 N6 C12 N5 179.3(6) . . . . ?
C13 N6 C12 C11 -177.3(7) . . . . ?
C14 N6 C12 C11 1.3(10) . . . . ?
N7 N8 C13 N6 -0.8(8) . . . . ?
Ag3 N8 C13 N6 -173.9(4) . . . . ?
C14 N6 C13 N8 0.0(8) . . . . ?
C12 N6 C13 N8 178.9(6) . . . . ?
N8 N7 C14 N6 -1.3(7) . . . . ?
Ag2 N7 C14 N6 -178.9(4) . . . . ?
C13 N6 C14 N7 0.9(7) . . . . ?
C12 N6 C14 N7 -178.0(6) . . . . ?
C19 N9 C15 C16 -0.1(11) . . . . ?
N9 C15 C16 C17 0.1(12) . . . . ?
C15 C16 C17 C18 0.8(12) . . . . ?
C16 C17 C18 C19 -1.8(11) . . . . ?
C15 N9 C19 C18 -1.0(10) . . . . ?
C15 N9 C19 N10 179.4(5) . . . . ?
C17 C18 C19 N9 2.0(11) . . . . ?
C17 C18 C19 N10 -178.5(6) . . . . ?
C20 N10 C19 N9 15.3(9) . . . . ?
C21 N10 C19 N9 -168.0(6) . . . . ?
C20 N10 C19 C18 -164.3(7) . . . . ?
C21 N10 C19 C18 12.4(10) . . . . ?
N11 N12 C20 N10 0.5(8) . . . . ?
Ag4 N12 C20 N10 177.2(4) . . . . ?
C21 N10 C20 N12 -0.4(8) . . . . ?
C19 N10 C20 N12 176.8(6) . . . . ?
N12 N11 C21 N10 0.2(8) . . . . ?
Ag2 N11 C21 N10 -178.4(4) . . . . ?
C20 N10 C21 N11 0.1(8) . . . . ?
C19 N10 C21 N11 -177.1(6) . . . . ?
N14 N13 C22 N15 1.3(8) . . . . ?
Ag3 N13 C22 N15 -174.9(4) . . . . ?
C23 N15 C22 N13 -1.8(8) . . . . ?
C24 N15 C22 N13 180.0(6) . . . . ?
N13 N14 C23 N15 -0.8(7) . . . . ?
Ag2 N14 C23 N15 175.8(4) . . . . ?
C22 N15 C23 N14 1.6(8) . . . . ?
C24 N15 C23 N14 179.9(5) . . . . ?
C25 N16 C24 C28 1.0(11) . . . . ?
C25 N16 C24 N15 178.5(6) . . . . ?
C23 N15 C24 N16 -8.6(9) . . . . ?
C22 N15 C24 N16 169.3(7) . . . . ?
C23 N15 C24 C28 169.1(7) . . . . ?
C22 N15 C24 C28 -13.0(10) . . . . ?
C24 N16 C25 C26 0.6(11) . . . . ?
N16 C25 C26 C27 -0.3(13) . . . . ?
C25 C26 C27 C28 -1.7(13) . . . . ?
N16 C24 C28 C27 -2.8(11) . . . . ?
N15 C24 C28 C27 179.9(6) . . . . ?
C26 C27 C28 C24 3.1(12) . . . . ?
N18 N17 C29 N19 0.7(8) . . . . ?
Ag1 N17 C29 N19 -167.9(4) . . . . ?
C30 N19 C29 N17 -0.6(8) . . . . ?
C31 N19 C29 N17 176.5(6) . . . . ?
N17 N18 C30 N19 0.2(8) . . . . ?
Ag1 N18 C30 N19 -176.7(4) 2_676 . . . ?
C29 N19 C30 N18 0.2(8) . . . . ?
C31 N19 C30 N18 -177.0(6) . . . . ?
C32 N20 C31 C35 -0.5(12) . . . . ?
C32 N20 C31 N19 179.1(7) . . . . ?
C29 N19 C31 N20 178.7(7) . . . . ?
C30 N19 C31 N20 -4.8(10) . . . . ?
C29 N19 C31 C35 -1.7(11) . . . . ?
C30 N19 C31 C35 174.8(7) . . . . ?
C31 N20 C32 C33 0.6(14) . . . . ?
N20 C32 C33 C34 0.4(18) . . . . ?
C32 C33 C34 C35 -1.5(18) . . . . ?
N20 C31 C35 C34 -0.7(13) . . . . ?
N19 C31 C35 C34 179.8(7) . . . . ?
C33 C34 C35 C31 1.6(15) . . . . ?
N22 N21 C36 N23 0.8(9) . . . . ?
Ag3 N21 C36 N23 -172.7(5) . . . . ?
C37 N23 C36 N21 -0.3(9) . . . . ?
C38 N23 C36 N21 176.5(6) . . . . ?
N21 N22 C37 N23 0.9(8) . . . . ?
Ag1 N22 C37 N23 -174.0(4) . . . . ?
C36 N23 C37 N22 -0.4(8) . . . . ?
C38 N23 C37 N22 -177.1(6) . . . . ?
C39 N24 C38 C42 -0.7(12) . . . . ?
C39 N24 C38 N23 178.9(7) . . . . ?
C37 N23 C38 C42 -176.3(7) . . . . ?
C36 N23 C38 C42 7.7(11) . . . . ?
C37 N23 C38 N24 4.1(10) . . . . ?
C36 N23 C38 N24 -171.9(7) . . . . ?
C38 N24 C39 C40 0.5(14) . . . . ?
N24 C39 C40 C41 -0.2(15) . . . . ?
C39 C40 C41 C42 0.0(14) . . . . ?
N24 C38 C42 C41 0.5(12) . . . . ?
N23 C38 C42 C41 -179.0(7) . . . . ?
C40 C41 C42 C38 -0.1(13) . . . . ?
